data_7201181
loop_
_publ_author_name
'Zhang, Lei'
'Li, Zhao-Ji'
'Lin, Qi-Pu'
'Zhang, Jian'
'Yin, Pei-Xiu'
'Qin, Ye-Yan'
'Cheng, Jian-Kai'
'Yao, Yuan-Gen'

_publ_section_title
;
 Novel (3,6)-connected network and (4,6)-connected framework in two
 copper(II) and cadmium(II) complexes of flexible
 (2S,3S,4R,5R)-tetrahydrofurantetracarboxylic acid: synthesis,
 structure, thermostability, and luminescence studies
;
_journal_issue 9
_journal_name_full CrystEngComm
_journal_page_first 1934
_journal_paper_doi 10.1039/b905794c
_journal_volume 11
_journal_year 2009
_chemical_formula_sum 'C20 H14 Cu2 N2 O10'
_chemical_formula_weight 569.41
_chemical_name_systematic
;
?
;
_space_group_IT_number 14
_symmetry_cell_setting monoclinic
_symmetry_space_group_name_Hall '-P 2ybc'
_symmetry_space_group_name_H-M 'P 1 21/c 1'
_atom_sites_solution_hydrogens geom
_atom_sites_solution_primary direct
_atom_sites_solution_secondary difmap
_audit_creation_method SHELXL-97
_cell_angle_alpha 90.00
_cell_angle_beta 96.066(6)
_cell_angle_gamma 90.00
_cell_formula_units_Z 4
_cell_length_a 7.2243(8)
_cell_length_b 12.1310(12)
_cell_length_c 22.654(3)
_cell_measurement_reflns_used 4193
_cell_measurement_temperature 293(2)
_cell_measurement_theta_max 27.4835
_cell_measurement_theta_min 2.4686
_cell_volume 1974.2(4)
_computing_cell_refinement 'Bruker XSCANS'
_computing_data_collection 'Bruker XSCANS'
_computing_data_reduction 'Bruker SHELXTL'
_computing_molecular_graphics 'Bruker SHELXTL'
_computing_publication_material 'Bruker SHELXTL'
_computing_structure_refinement 'SHELXL-97 (Sheldrick, 1997)'
_computing_structure_solution 'SHELXS-97 (Sheldrick, 1990)'
_diffrn_ambient_temperature 293(2)
_diffrn_detector_area_resol_mean none
_diffrn_measured_fraction_theta_full 0.999
_diffrn_measured_fraction_theta_max 0.999
_diffrn_measurement_device_type 'Bruker P4'
_diffrn_measurement_method '\w scans'
_diffrn_radiation_monochromator graphite
_diffrn_radiation_source 'fine-focus sealed tube'
_diffrn_radiation_type MoK\a
_diffrn_radiation_wavelength 0.71073
_diffrn_reflns_av_R_equivalents 0.0461
_diffrn_reflns_av_sigmaI/netI 0.0464
_diffrn_reflns_limit_h_max 7
_diffrn_reflns_limit_h_min -9
_diffrn_reflns_limit_k_max 15
_diffrn_reflns_limit_k_min -15
_diffrn_reflns_limit_l_max 28
_diffrn_reflns_limit_l_min -29
_diffrn_reflns_number 15100
_diffrn_reflns_theta_full 27.48
_diffrn_reflns_theta_max 27.48
_diffrn_reflns_theta_min 2.47
_diffrn_standards_interval_count 0
_diffrn_standards_interval_time .
_diffrn_standards_number 0
_exptl_absorpt_coefficient_mu 2.221
_exptl_absorpt_correction_T_max 0.801
_exptl_absorpt_correction_T_min 0.677
_exptl_absorpt_correction_type multi-scan
_exptl_absorpt_process_details crystalclear
_exptl_crystal_colour Green
_exptl_crystal_density_diffrn 1.916
_exptl_crystal_density_method 'not measured'
_exptl_crystal_description Prism
_exptl_crystal_F_000 1144
_exptl_crystal_size_max 0.2000
_exptl_crystal_size_mid 0.1500
_exptl_crystal_size_min 0.1000
_refine_diff_density_max 0.589
_refine_diff_density_min -0.563
_refine_diff_density_rms 0.103
_refine_ls_extinction_method none
_refine_ls_goodness_of_fit_ref 1.016
_refine_ls_hydrogen_treatment constr
_refine_ls_matrix_type full
_refine_ls_number_parameters 317
_refine_ls_number_reflns 4541
_refine_ls_number_restraints 0
_refine_ls_restrained_S_all 1.016
_refine_ls_R_factor_all 0.0680
_refine_ls_R_factor_gt 0.0549
_refine_ls_shift/su_max 0.000
_refine_ls_shift/su_mean 0.000
_refine_ls_structure_factor_coef Fsqd
_refine_ls_weighting_details 'calc w=1/[\s^2^(Fo^2^)+(0.0825P)^2^+3.9910P] where P=(Fo^2^+2Fc^2^)/3'
_refine_ls_weighting_scheme calc
_refine_ls_wR_factor_gt 0.1385
_refine_ls_wR_factor_ref 0.1490
_reflns_number_gt 3870
_reflns_number_total 4541
_reflns_threshold_expression >2sigma(I)
_cod_data_source_file b905794c.txt
_cod_data_source_block a
_cod_depositor_comments
;
The following automatic conversions were performed:
'_symmetry_cell_setting' value 'Monoclinic' changed to 'monoclinic'
according to '/home/saulius/struct/CIF-dictionaries/cif_core.dic'
dictionary named 'cif_core.dic' version 2.4.1 from
2010-06-29.

'_exptl_absorpt_correction_type' value 'Multi-scan' changed
to 'multi-scan' according to
'/home/saulius/struct/CIF-dictionaries/cif_core.dic' dictionary named
'cif_core.dic' version 2.4.1 from 2010-06-29.

Automatic conversion script
Id: cif_fix_enum 1527 2010-12-29 10:47:43Z saulius 
;
_cod_original_sg_symbol_H-M P2(1)/c
_cod_database_code 7201181

loop_
_symmetry_equiv_pos_as_xyz
'x, y, z'
'-x, y+1/2, -z+1/2'
'-x, -y, -z'
'x, -y-1/2, z-1/2'

loop_
_atom_site_label
_atom_site_type_symbol
_atom_site_fract_x
_atom_site_fract_y
_atom_site_fract_z
_atom_site_U_iso_or_equiv
_atom_site_adp_type
_atom_site_occupancy
_atom_site_symmetry_multiplicity
_atom_site_calc_flag
_atom_site_refinement_flags
_atom_site_disorder_assembly
_atom_site_disorder_group
Cu1 Cu -0.68309(7) -0.33722(4) 0.27928(2) 0.02064(16) Uani 1 1 d . . .
Cu2 Cu -0.23772(7) -0.35202(4) 0.35969(2) 0.01961(16) Uani 1 1 d . . .
C1 C -0.9158(6) -0.1286(3) 0.27755(18) 0.0190(8) Uani 1 1 d . . .
H1A H -0.9958 -0.1162 0.2404 0.023 Uiso 1 1 calc R . .
C2 C -0.9015(5) -0.0211(3) 0.31359(18) 0.0197(8) Uani 1 1 d . . .
H2A H -0.9268 -0.0397 0.3541 0.024 Uiso 1 1 calc R . .
C3 C -0.6942(6) 0.0122(3) 0.31667(19) 0.0203(8) Uani 1 1 d . . .
H3A H -0.6493 0.0439 0.3554 0.024 Uiso 1 1 calc R . .
C4 C -0.5991(6) -0.0987(3) 0.30609(18) 0.0198(8) Uani 1 1 d . . .
H4A H -0.4866 -0.0833 0.2868 0.024 Uiso 1 1 calc R . .
C5 C -0.9946(5) -0.2227(3) 0.31108(18) 0.0192(8) Uani 1 1 d . . .
C6 C -1.0373(6) 0.0696(4) 0.2918(2) 0.0252(9) Uani 1 1 d . . .
C7 C -0.6500(5) 0.0862(3) 0.26577(18) 0.0183(8) Uani 1 1 d . . .
C8 C -0.5432(6) -0.1714(3) 0.36065(19) 0.0218(8) Uani 1 1 d . . .
C9 C -0.1222(8) -0.2100(5) 0.4665(3) 0.0438(13) Uani 1 1 d . . .
H9A H -0.1038 -0.1523 0.4407 0.053 Uiso 1 1 calc R . .
C10 C -0.0923(10) -0.1923(6) 0.5282(3) 0.0604(18) Uani 1 1 d . . .
H10A H -0.0546 -0.1233 0.5427 0.072 Uiso 1 1 calc R . .
C11 C -0.1184(9) -0.2756(6) 0.5666(3) 0.0565(18) Uani 1 1 d . . .
H11A H -0.0988 -0.2635 0.6073 0.068 Uiso 1 1 calc R . .
C12 C -0.1740(7) -0.3782(5) 0.5451(2) 0.0408(13) Uani 1 1 d . . .
C13 C -0.2054(8) -0.4729(6) 0.5811(2) 0.0527(17) Uani 1 1 d . . .
H13A H -0.1838 -0.4672 0.6221 0.063 Uiso 1 1 calc R . .
C14 C -0.2649(7) -0.5691(6) 0.5568(3) 0.0486(16) Uani 1 1 d . . .
H14A H -0.2866 -0.6279 0.5815 0.058 Uiso 1 1 calc R . .
C15 C -0.2959(7) -0.5835(5) 0.4939(2) 0.0376(12) Uani 1 1 d . . .
C16 C -0.3548(8) -0.6817(5) 0.4657(3) 0.0468(15) Uani 1 1 d . . .
H16A H -0.3789 -0.7433 0.4881 0.056 Uiso 1 1 calc R . .
C17 C -0.3768(9) -0.6867(5) 0.4049(3) 0.0493(15) Uani 1 1 d . . .
H17A H -0.4158 -0.7517 0.3857 0.059 Uiso 1 1 calc R . .
C18 C -0.3401(7) -0.5933(4) 0.3723(2) 0.0353(11) Uani 1 1 d . . .
H18A H -0.3531 -0.5978 0.3311 0.042 Uiso 1 1 calc R . .
C19 C -0.2638(6) -0.4933(4) 0.4576(2) 0.0288(10) Uani 1 1 d . . .
C20 C -0.2017(6) -0.3900(4) 0.4833(2) 0.0298(10) Uani 1 1 d . . .
O1 O -0.8977(4) -0.3082(2) 0.32393(13) 0.0219(6) Uani 1 1 d . . .
O2 O -1.1540(4) -0.2116(2) 0.32691(15) 0.0254(7) Uani 1 1 d . . .
O3 O -1.1795(4) 0.0394(3) 0.25724(17) 0.0329(8) Uani 1 1 d . . .
O4 O -1.0026(5) 0.1651(3) 0.30805(16) 0.0365(8) Uani 1 1 d . . .
O5 O -0.7495(4) 0.0737(3) 0.21707(13) 0.0249(6) Uani 1 1 d . . .
O6 O -0.5073(4) 0.1466(3) 0.27463(14) 0.0255(7) Uani 1 1 d . . .
O7 O -0.5117(6) -0.1302(3) 0.40984(17) 0.0478(11) Uani 1 1 d . . .
O8 O -0.5248(4) -0.2742(2) 0.34873(13) 0.0221(6) Uani 1 1 d . . .
O9 O -0.7292(4) -0.1545(2) 0.26378(13) 0.0193(6) Uani 1 1 d . . .
N1 N -0.1760(5) -0.3069(3) 0.44458(17) 0.0279(8) Uani 1 1 d . . .
N2 N -0.2875(5) -0.4983(3) 0.39761(17) 0.0258(8) Uani 1 1 d . . .
O1W O -0.342(3) 0.0428(11) 0.4849(9) 0.211(10) Uani 0.657(17) 1 d P A 1
O1W' O -0.247(3) 0.0480(16) 0.4066(11) 0.109(9) Uani 0.343(17) 1 d P A 2

loop_
_atom_site_aniso_label
_atom_site_aniso_U_11
_atom_site_aniso_U_22
_atom_site_aniso_U_33
_atom_site_aniso_U_23
_atom_site_aniso_U_13
_atom_site_aniso_U_12
Cu1 0.0156(3) 0.0176(3) 0.0287(3) -0.0016(2) 0.0026(2) 0.00020(18)
Cu2 0.0209(3) 0.0192(3) 0.0188(3) 0.00171(19) 0.00239(19) -0.00101(19)
C1 0.0170(19) 0.022(2) 0.0184(19) 0.0035(16) 0.0022(15) 0.0003(15)
C2 0.0160(19) 0.021(2) 0.023(2) 0.0035(16) 0.0051(15) 0.0000(15)
C3 0.021(2) 0.0145(19) 0.026(2) 0.0027(16) 0.0043(16) -0.0013(15)
C4 0.019(2) 0.0178(19) 0.022(2) 0.0008(16) -0.0007(15) -0.0024(15)
C5 0.018(2) 0.019(2) 0.020(2) 0.0009(16) 0.0000(15) -0.0005(15)
C6 0.028(2) 0.024(2) 0.026(2) 0.0055(18) 0.0107(18) 0.0076(17)
C7 0.0170(19) 0.0144(18) 0.024(2) -0.0043(15) 0.0036(15) 0.0019(14)
C8 0.019(2) 0.020(2) 0.025(2) 0.0008(17) -0.0015(16) 0.0032(15)
C9 0.042(3) 0.045(3) 0.043(3) -0.016(3) -0.002(2) -0.004(2)
C10 0.067(5) 0.061(4) 0.051(4) -0.027(3) -0.005(3) -0.005(3)
C11 0.051(4) 0.086(5) 0.031(3) -0.016(3) -0.004(3) 0.000(3)
C12 0.030(3) 0.069(4) 0.023(2) -0.007(2) -0.0015(19) 0.008(2)
C13 0.040(3) 0.097(5) 0.021(3) 0.016(3) 0.003(2) 0.008(3)
C14 0.031(3) 0.080(5) 0.034(3) 0.029(3) 0.002(2) 0.004(3)
C15 0.030(3) 0.049(3) 0.036(3) 0.021(2) 0.010(2) 0.006(2)
C16 0.045(3) 0.039(3) 0.058(4) 0.027(3) 0.015(3) 0.003(2)
C17 0.061(4) 0.029(3) 0.060(4) 0.007(3) 0.016(3) -0.009(3)
C18 0.044(3) 0.024(2) 0.039(3) 0.002(2) 0.008(2) -0.003(2)
C19 0.027(2) 0.035(3) 0.026(2) 0.0068(19) 0.0075(18) 0.0050(19)
C20 0.024(2) 0.047(3) 0.019(2) 0.002(2) 0.0052(17) 0.005(2)
O1 0.0187(14) 0.0214(15) 0.0260(15) 0.0038(12) 0.0044(11) -0.0011(12)
O2 0.0192(15) 0.0209(15) 0.0377(18) 0.0007(13) 0.0111(13) 0.0010(12)
O3 0.0232(17) 0.0215(16) 0.053(2) 0.0085(15) 0.0005(15) 0.0008(13)
O4 0.054(2) 0.0198(17) 0.0350(19) -0.0037(14) -0.0004(16) 0.0103(15)
O5 0.0295(16) 0.0223(15) 0.0234(15) 0.0002(12) 0.0051(12) -0.0037(12)
O6 0.0230(16) 0.0263(16) 0.0274(16) 0.0010(13) 0.0044(12) -0.0077(12)
O7 0.075(3) 0.035(2) 0.0290(19) -0.0088(16) -0.0151(18) 0.0164(19)
O8 0.0161(14) 0.0197(15) 0.0300(16) 0.0010(12) 0.0006(11) 0.0025(11)
O9 0.0189(14) 0.0196(15) 0.0200(14) -0.0005(11) 0.0041(11) 0.0024(11)
N1 0.025(2) 0.031(2) 0.026(2) -0.0038(16) -0.0021(15) 0.0018(16)
N2 0.030(2) 0.0243(19) 0.0242(19) 0.0064(15) 0.0058(15) 0.0021(15)
O1W 0.31(2) 0.096(11) 0.25(2) -0.052(12) 0.128(18) -0.058(12)
O1W' 0.102(16) 0.077(13) 0.15(2) -0.018(13) 0.024(13) -0.025(11)

loop_
_atom_type_symbol
_atom_type_description
_atom_type_scat_dispersion_real
_atom_type_scat_dispersion_imag
_atom_type_scat_source
C C 0.0033 0.0016 'International Tables Vol C Tables 4.2.6.8 and 6.1.1.4'
H H 0.0000 0.0000 'International Tables Vol C Tables 4.2.6.8 and 6.1.1.4'
N N 0.0061 0.0033 'International Tables Vol C Tables 4.2.6.8 and 6.1.1.4'
O O 0.0106 0.0060 'International Tables Vol C Tables 4.2.6.8 and 6.1.1.4'
Cu Cu 0.3201 1.2651 'International Tables Vol C Tables 4.2.6.8 and 6.1.1.4'

loop_
_geom_angle_atom_site_label_1
_geom_angle_atom_site_label_2
_geom_angle_atom_site_label_3
_geom_angle
_geom_angle_site_symmetry_1
_geom_angle_site_symmetry_3
_geom_angle_publ_flag
O3 Cu1 O6 91.04(14) 2_345 2_445 ?
O3 Cu1 O1 87.81(13) 2_345 . ?
O6 Cu1 O1 171.18(13) 2_445 . ?
O3 Cu1 O8 149.24(14) 2_345 . ?
O6 Cu1 O8 98.61(13) 2_445 . ?
O1 Cu1 O8 86.74(12) . . ?
O3 Cu1 O9 129.15(13) 2_345 . ?
O6 Cu1 O9 95.95(12) 2_445 . ?
O1 Cu1 O9 78.10(11) . . ?
O8 Cu1 O9 79.03(11) . . ?
O5 Cu2 O2 92.90(13) 2_445 1_655 ?
O5 Cu2 N1 164.97(15) 2_445 . ?
O2 Cu2 N1 94.54(15) 1_655 . ?
O5 Cu2 N2 88.83(14) 2_445 . ?
O2 Cu2 N2 172.36(14) 1_655 . ?
N1 Cu2 N2 82.16(16) . . ?
O5 Cu2 O8 97.94(12) 2_445 . ?
O2 Cu2 O8 85.00(11) 1_655 . ?
N1 Cu2 O8 95.71(13) . . ?
N2 Cu2 O8 102.14(13) . . ?
O9 C1 C5 110.6(3) . . ?
O9 C1 C2 106.7(3) . . ?
C5 C1 C2 112.4(3) . . ?
O9 C1 H1A 109.1 . . ?
C5 C1 H1A 109.1 . . ?
C2 C1 H1A 109.1 . . ?
C6 C2 C1 115.9(4) . . ?
C6 C2 C3 114.5(3) . . ?
C1 C2 C3 104.8(3) . . ?
C6 C2 H2A 107.1 . . ?
C1 C2 H2A 107.1 . . ?
C3 C2 H2A 107.1 . . ?
C7 C3 C4 105.3(3) . . ?
C7 C3 C2 113.6(3) . . ?
C4 C3 C2 102.2(3) . . ?
C7 C3 H3A 111.7 . . ?
C4 C3 H3A 111.7 . . ?
C2 C3 H3A 111.7 . . ?
O9 C4 C8 111.3(3) . . ?
O9 C4 C3 104.1(3) . . ?
C8 C4 C3 117.4(3) . . ?
O9 C4 H4A 107.9 . . ?
C8 C4 H4A 107.9 . . ?
C3 C4 H4A 107.9 . . ?
O2 C5 O1 121.7(4) . . ?
O2 C5 C1 118.0(4) . . ?
O1 C5 C1 120.3(3) . . ?
O4 C6 O3 125.2(4) . . ?
O4 C6 C2 118.6(4) . . ?
O3 C6 C2 116.2(4) . . ?
O5 C7 O6 126.1(4) . . ?
O5 C7 C3 116.5(4) . . ?
O6 C7 C3 117.0(4) . . ?
O7 C8 O8 125.2(4) . . ?
O7 C8 C4 120.4(4) . . ?
O8 C8 C4 114.3(4) . . ?
N1 C9 C10 121.2(6) . . ?
N1 C9 H9A 119.4 . . ?
C10 C9 H9A 119.4 . . ?
C11 C10 C9 120.3(6) . . ?
C11 C10 H10A 119.9 . . ?
C9 C10 H10A 119.9 . . ?
C10 C11 C12 120.0(5) . . ?
C10 C11 H11A 120.0 . . ?
C12 C11 H11A 120.0 . . ?
C11 C12 C20 116.8(6) . . ?
C11 C12 C13 125.2(5) . . ?
C20 C12 C13 118.0(6) . . ?
C14 C13 C12 121.6(5) . . ?
C14 C13 H13A 119.2 . . ?
C12 C13 H13A 119.2 . . ?
C13 C14 C15 121.7(5) . . ?
C13 C14 H14A 119.2 . . ?
C15 C14 H14A 119.2 . . ?
C16 C15 C19 117.2(5) . . ?
C16 C15 C14 124.7(5) . . ?
C19 C15 C14 118.1(6) . . ?
C17 C16 C15 119.7(5) . . ?
C17 C16 H16A 120.2 . . ?
C15 C16 H16A 120.2 . . ?
C16 C17 C18 119.2(6) . . ?
C16 C17 H17A 120.4 . . ?
C18 C17 H17A 120.4 . . ?
N2 C18 C17 122.7(5) . . ?
N2 C18 H18A 118.7 . . ?
C17 C18 H18A 118.7 . . ?
N2 C19 C15 122.9(5) . . ?
N2 C19 C20 116.6(4) . . ?
C15 C19 C20 120.5(5) . . ?
N1 C20 C12 123.6(5) . . ?
N1 C20 C19 116.3(4) . . ?
C12 C20 C19 120.1(5) . . ?
C5 O1 Cu1 118.3(3) . . ?
C5 O2 Cu2 110.1(3) . 1_455 ?
C6 O3 Cu1 112.6(3) . 2_355 ?
C7 O5 Cu2 133.9(3) . 2_455 ?
C7 O6 Cu1 125.3(3) . 2_455 ?
C8 O8 Cu1 118.3(3) . . ?
C8 O8 Cu2 119.6(3) . . ?
Cu1 O8 Cu2 111.56(13) . . ?
C4 O9 C1 108.1(3) . . ?
C4 O9 Cu1 106.4(2) . . ?
C1 O9 Cu1 107.7(2) . . ?
C9 N1 C20 118.1(5) . . ?
C9 N1 Cu2 129.2(4) . . ?
C20 N1 Cu2 112.6(3) . . ?
C18 N2 C19 118.3(4) . . ?
C18 N2 Cu2 129.5(3) . . ?
C19 N2 Cu2 112.2(3) . . ?

loop_
_geom_bond_atom_site_label_1
_geom_bond_atom_site_label_2
_geom_bond_distance
_geom_bond_site_symmetry_2
_geom_bond_publ_flag
Cu1 O3 1.933(3) 2_345 ?
Cu1 O6 1.943(3) 2_445 ?
Cu1 O1 1.970(3) . ?
Cu1 O8 1.997(3) . ?
Cu1 O9 2.263(3) . ?
Cu2 O5 1.952(3) 2_445 ?
Cu2 O2 1.978(3) 1_655 ?
Cu2 N1 2.004(4) . ?
Cu2 N2 2.021(4) . ?
Cu2 O8 2.269(3) . ?
C1 O9 1.450(5) . ?
C1 C5 1.515(5) . ?
C1 C2 1.536(6) . ?
C1 H1A 0.9800 . ?
C2 C6 1.521(6) . ?
C2 C3 1.546(6) . ?
C2 H2A 0.9800 . ?
C3 C7 1.522(6) . ?
C3 C4 1.540(6) . ?
C3 H3A 0.9800 . ?
C4 O9 1.439(5) . ?
C4 C8 1.538(6) . ?
C4 H4A 0.9800 . ?
C5 O2 1.249(5) . ?
C5 O1 1.268(5) . ?
C6 O4 1.233(6) . ?
C6 O3 1.278(6) . ?
C7 O5 1.261(5) . ?
C7 O6 1.263(5) . ?
C8 O7 1.221(6) . ?
C8 O8 1.285(5) . ?
C9 N1 1.318(7) . ?
C9 C10 1.408(8) . ?
C9 H9A 0.9300 . ?
C10 C11 1.359(10) . ?
C10 H10A 0.9300 . ?
C11 C12 1.381(9) . ?
C11 H11A 0.9300 . ?
C12 C20 1.399(7) . ?
C12 C13 1.441(9) . ?
C13 C14 1.341(10) . ?
C13 H13A 0.9300 . ?
C14 C15 1.428(8) . ?
C14 H14A 0.9300 . ?
C15 C16 1.396(9) . ?
C15 C19 1.403(7) . ?
C16 C17 1.371(9) . ?
C16 H16A 0.9300 . ?
C17 C18 1.393(7) . ?
C17 H17A 0.9300 . ?
C18 N2 1.324(6) . ?
C18 H18A 0.9300 . ?
C19 N2 1.353(6) . ?
C19 C20 1.435(7) . ?
C20 N1 1.362(6) . ?
O2 Cu2 1.978(3) 1_455 ?
O3 Cu1 1.933(3) 2_355 ?
O5 Cu2 1.952(3) 2_455 ?
O6 Cu1 1.943(3) 2_455 ?
